data_4306637
loop_
_publ_author_name
'Lihua Liu'
'Lev N. Zakharov'
'James A. Golen'
'Arnold L. Rheingold'
'Tracy A. Hanna'

_publ_section_title
;
Synthesis and Characterization of Bismuth(III) and Antimony(III) Calixarene
Complexes
;
_journal_name_full 'Inorganic Chemistry'
_journal_page_first 11143
_journal_page_last 11153
_journal_paper_doi 10.1021/ic801445m
_journal_volume 47
_journal_year 2008
_chemical_formula_sum 'C74 H112 Bi2 Cl4 Li2 O10'
_chemical_formula_weight 1735.28
_chemical_name_systematic
; 
 ? 
;
_space_group_IT_number 2
_symmetry_cell_setting triclinic
_symmetry_space_group_name_Hall '-P 1'
_symmetry_space_group_name_H-M 'P -1'
_atom_sites_solution_hydrogens geom
_atom_sites_solution_primary direct
_atom_sites_solution_secondary difmap
_audit_creation_method SHELXLTL
_cell_angle_alpha 114.8660(10)
_cell_angle_beta 111.9260(10)
_cell_angle_gamma 90.1240(10)
_cell_formula_units_Z 1
_cell_length_a 12.7418(8)
_cell_length_b 13.1653(8)
_cell_length_c 13.6265(9)
_cell_measurement_reflns_used 5475
_cell_measurement_temperature 213(2)
_cell_measurement_theta_max 28.14
_cell_measurement_theta_min 2.82
_cell_volume 1889.2(2)
_computing_cell_refinement 'Bruker SMART'
_computing_data_collection 'Bruker SMART'
_computing_data_reduction 'Bruker SAINT'
_computing_molecular_graphics 'Bruker SHELXTL'
_computing_publication_material 'Bruker SHELXTL'
_computing_structure_refinement 'Bruker SHELXTL'
_computing_structure_solution 'Bruker SHELXTL'
_diffrn_ambient_temperature 213(2)
_diffrn_measured_fraction_theta_full 0.919
_diffrn_measured_fraction_theta_max 0.919
_diffrn_measurement_device_type 'CCD area detector Bruker Apex'
_diffrn_measurement_method 'phi and omega scans'
_diffrn_radiation_monochromator graphite
_diffrn_radiation_source 'fine-focus sealed tube'
_diffrn_radiation_type MoK\a
_diffrn_radiation_wavelength 0.71073
_diffrn_reflns_av_R_equivalents 0.0201
_diffrn_reflns_av_sigmaI/netI 0.0357
_diffrn_reflns_limit_h_max 16
_diffrn_reflns_limit_h_min -16
_diffrn_reflns_limit_k_max 16
_diffrn_reflns_limit_k_min -15
_diffrn_reflns_limit_l_max 17
_diffrn_reflns_limit_l_min -17
_diffrn_reflns_number 13757
_diffrn_reflns_theta_full 28.17
_diffrn_reflns_theta_max 28.17
_diffrn_reflns_theta_min 1.74
_exptl_absorpt_coefficient_mu 4.847
_exptl_absorpt_correction_T_max 1.000
_exptl_absorpt_correction_T_min 0.612
_exptl_absorpt_correction_type multi-scan
_exptl_absorpt_process_details SADABS
_exptl_crystal_colour Yellow
_exptl_crystal_density_diffrn 1.525
_exptl_crystal_density_meas 0
_exptl_crystal_density_method 'not measured'
_exptl_crystal_description Block
_exptl_crystal_F_000 876
_exptl_crystal_size_max 0.20
_exptl_crystal_size_mid 0.15
_exptl_crystal_size_min 0.10
_refine_diff_density_max 1.674
_refine_diff_density_min -1.187
_refine_diff_density_rms 0.108
_refine_ls_extinction_method none
_refine_ls_goodness_of_fit_ref 1.046
_refine_ls_hydrogen_treatment constr
_refine_ls_matrix_type full
_refine_ls_number_parameters 401
_refine_ls_number_reflns 8510
_refine_ls_number_restraints 4
_refine_ls_restrained_S_all 1.065
_refine_ls_R_factor_all 0.0327
_refine_ls_R_factor_gt 0.0295
_refine_ls_shift/su_max 0.002
_refine_ls_shift/su_mean 0.000
_refine_ls_structure_factor_coef Fsqd
_refine_ls_weighting_details 'calc w=1/[\s^2^(Fo^2^)+(0.0477P)^2^+0.5154P] where P=(Fo^2^+2Fc^2^)/3'
_refine_ls_weighting_scheme calc
_refine_ls_wR_factor_gt 0.0758
_refine_ls_wR_factor_ref 0.0775
_reflns_number_gt 7869
_reflns_number_total 8510
_reflns_threshold_expression >2sigma(I)
_cod_data_source_file ic801445m_si_001_7.cif
_cod_data_source_block tcu56
_cod_depositor_comments
;
The following automatic conversions were performed:
'_symmetry_cell_setting' value 'Triclinic' changed to 'triclinic'
according to '/home/saulius/struct/CIF-dictionaries/cif_core.dic'
dictionary named 'cif_core.dic' version 2.4.1 from
2010-06-29.

'_exptl_absorpt_correction_type' value 'Multi-scan' changed
to 'multi-scan' according to
'/home/saulius/struct/CIF-dictionaries/cif_core.dic' dictionary named
'cif_core.dic' version 2.4.1 from 2010-06-29.

Automatic conversion script
Id: cif_fix_enum 1527 2010-12-29 10:47:43Z saulius 
;
_cod_database_code 4306637

loop_
_symmetry_equiv_pos_as_xyz
'x, y, z'
'-x, -y, -z'

loop_
_atom_site_label
_atom_site_type_symbol
_atom_site_fract_x
_atom_site_fract_y
_atom_site_fract_z
_atom_site_U_iso_or_equiv
_atom_site_adp_type
_atom_site_occupancy
_atom_site_symmetry_multiplicity
_atom_site_calc_flag
_atom_site_refinement_flags
_atom_site_disorder_assembly
_atom_site_disorder_group
Bi1 Bi 0.051360(9) 1.018769(9) 0.160410(10) 0.02721(5) Uani 1 1 d . . .
Cl1 Cl 0.22265(11) 0.91779(11) 0.26210(12) 0.0573(3) Uani 1 1 d . . .
Cl2 Cl -0.05549(10) 1.09872(10) 0.29961(10) 0.0505(3) Uani 1 1 d . . .
O1 O 0.07355(19) 0.94116(19) -0.0202(2) 0.0268(5) Uani 1 1 d . . .
O2 O 0.0685(2) 1.1369(2) -0.0714(2) 0.0315(5) Uani 1 1 d . . .
O3 O 0.3019(3) 0.8848(3) 0.5164(3) 0.0664(10) Uani 1 1 d . . .
O4 O 0.2470(4) 0.6651(3) 0.2621(4) 0.0767(12) Uani 1 1 d . . .
O5 O 0.0500(3) 0.7654(3) 0.3299(3) 0.0624(9) Uani 1 1 d . . .
Li1 Li 0.2034(7) 0.8030(7) 0.3481(7) 0.0533(18) Uani 1 1 d . . .
C1 C 0.1316(3) 0.7616(3) -0.0724(3) 0.0280(7) Uani 1 1 d . . .
C2 C 0.2145(3) 0.6980(3) -0.0932(3) 0.0316(7) Uani 1 1 d . . .
H2A H 0.1988 0.6192 -0.1182 0.038 Uiso 1 1 calc R . .
C3 C 0.3197(3) 0.7464(3) -0.0784(3) 0.0322(7) Uani 1 1 d . . .
C4 C 0.3396(3) 0.8642(3) -0.0406(3) 0.0322(7) Uani 1 1 d . . .
H4A H 0.4110 0.8993 -0.0278 0.039 Uiso 1 1 calc R . .
C5 C 0.2592(3) 0.9308(3) -0.0215(3) 0.0271(7) Uani 1 1 d . . .
C6 C 0.1542(3) 0.8778(3) -0.0379(3) 0.0257(6) Uani 1 1 d . . .
C7 C 0.4106(3) 0.6769(3) -0.1055(4) 0.0396(9) Uani 1 1 d . . .
C8 C 0.3706(4) 0.5494(4) -0.1516(5) 0.0538(12) Uani 1 1 d . . .
H8A H 0.2996 0.5220 -0.2230 0.081 Uiso 1 1 calc R . .
H8B H 0.3574 0.5371 -0.0914 0.081 Uiso 1 1 calc R . .
H8C H 0.4294 0.5083 -0.1695 0.081 Uiso 1 1 calc R . .
C9 C 0.5229(4) 0.7177(4) 0.0077(4) 0.0577(13) Uani 1 1 d . . .
H9A H 0.5498 0.7985 0.0382 0.087 Uiso 1 1 calc R . .
H9B H 0.5809 0.6757 -0.0109 0.087 Uiso 1 1 calc R . .
H9C H 0.5086 0.7048 0.0670 0.087 Uiso 1 1 calc R . .
C10 C 0.4360(4) 0.6933(4) -0.1988(4) 0.0506(11) Uani 1 1 d . . .
H10A H 0.4611 0.7739 -0.1711 0.076 Uiso 1 1 calc R . .
H10B H 0.3667 0.6643 -0.2721 0.076 Uiso 1 1 calc R . .
H10C H 0.4962 0.6524 -0.2128 0.076 Uiso 1 1 calc R . .
C11 C 0.2786(3) 1.0555(3) 0.0052(3) 0.0322(7) Uani 1 1 d . . .
H11A H 0.3617 1.0822 0.0373 0.039 Uiso 1 1 calc R . .
H11C H 0.2436 1.0591 -0.0704 0.039 Uiso 1 1 calc R . .
C12 C 0.2336(3) 1.1395(3) 0.0899(3) 0.0300(7) Uani 1 1 d . . .
C13 C 0.2947(3) 1.1816(3) 0.2122(3) 0.0339(8) Uani 1 1 d . . .
H13A H 0.3643 1.1577 0.2408 0.041 Uiso 1 1 calc R . .
C14 C 0.2567(3) 1.2580(3) 0.2942(3) 0.0341(8) Uani 1 1 d . . .
C15 C 0.1533(3) 1.2926(3) 0.2485(3) 0.0329(7) Uani 1 1 d . . .
H15A H 0.1260 1.3440 0.3018 0.039 Uiso 1 1 calc R . .
C16 C 0.0892(3) 1.2540(3) 0.1270(3) 0.0299(7) Uani 1 1 d . . .
C17 C 0.1308(3) 1.1777(3) 0.0474(3) 0.0275(7) Uani 1 1 d . . .
C18 C 0.3236(3) 1.3034(4) 0.4288(4) 0.0441(10) Uani 1 1 d . . .
C19 C 0.4371(5) 1.2614(6) 0.4605(5) 0.089(2) Uani 1 1 d . . .
H19A H 0.4762 1.2916 0.5461 0.134 Uiso 1 1 calc R . .
H19B H 0.4854 1.2870 0.4315 0.134 Uiso 1 1 calc R . .
H19C H 0.4219 1.1787 0.4241 0.134 Uiso 1 1 calc R . .
C20 C 0.3488(5) 1.4335(4) 0.4887(5) 0.0704(16) Uani 1 1 d . . .
H20A H 0.3908 1.4620 0.5738 0.106 Uiso 1 1 calc R . .
H20B H 0.2768 1.4612 0.4723 0.106 Uiso 1 1 calc R . .
H20C H 0.3947 1.4599 0.4581 0.106 Uiso 1 1 calc R . .
C21 C 0.2527(5) 1.2634(6) 0.4792(5) 0.0769(18) Uani 1 1 d . . .
H21A H 0.2959 1.2924 0.5641 0.115 Uiso 1 1 calc R . .
H21B H 0.2362 1.1807 0.4417 0.115 Uiso 1 1 calc R . .
H21C H 0.1810 1.2916 0.4637 0.115 Uiso 1 1 calc R . .
C22 C -0.0207(3) 1.2952(3) 0.0823(4) 0.0324(7) Uani 1 1 d . . .
H22A H -0.0340 1.2869 0.0035 0.039 Uiso 1 1 calc R . .
H22C H -0.0081 1.3769 0.1347 0.039 Uiso 1 1 calc R . .
C23 C 0.3042(5) 0.8585(6) 0.6092(5) 0.0717(15) Uani 1 1 d . . .
H23A H 0.3411 0.7927 0.6061 0.086 Uiso 1 1 calc R . .
H23B H 0.2258 0.8411 0.6014 0.086 Uiso 1 1 calc R . .
C24 C 0.3716(7) 0.9619(7) 0.7225(6) 0.095(2) Uani 1 1 d . . .
H24A H 0.3201 1.0030 0.7569 0.114 Uiso 1 1 calc R . .
H24B H 0.4270 0.9406 0.7798 0.114 Uiso 1 1 calc R . .
C25 C 0.4315(7) 1.0330(7) 0.6950(6) 0.106(3) Uani 1 1 d . . .
H25A H 0.5143 1.0328 0.7266 0.127 Uiso 1 1 calc R . .
H25B H 0.4199 1.1117 0.7302 0.127 Uiso 1 1 calc R . .
C26 C 0.3835(6) 0.9854(6) 0.5661(6) 0.0833(19) Uani 1 1 d . . .
H26A H 0.3462 1.0408 0.5413 0.100 Uiso 1 1 calc R . .
H26B H 0.4451 0.9677 0.5384 0.100 Uiso 1 1 calc R . .
C27 C 0.2508(6) 0.5669(5) 0.2783(7) 0.0775(17) Uani 1 1 d . . .
H27A H 0.1727 0.5279 0.2524 0.093 Uiso 1 1 calc R . .
H27B H 0.2945 0.5866 0.3623 0.093 Uiso 1 1 calc R . .
C28 C 0.3078(7) 0.4931(6) 0.2061(9) 0.104(3) Uani 1 1 d . . .
H28A H 0.3895 0.5012 0.2550 0.124 Uiso 1 1 calc R . .
H28B H 0.2706 0.4129 0.1674 0.124 Uiso 1 1 calc R . .
C29 C 0.2940(13) 0.5340(9) 0.1188(9) 0.171(5) Uani 1 1 d . . .
H29A H 0.3634 0.5325 0.1035 0.205 Uiso 1 1 calc R . .
H29B H 0.2282 0.4860 0.0439 0.205 Uiso 1 1 calc R . .
C30 C 0.2761(15) 0.6421(10) 0.1656(11) 0.211(8) Uani 1 1 d . . .
H30A H 0.2137 0.6534 0.1043 0.254 Uiso 1 1 calc R . .
H30B H 0.3460 0.6956 0.1924 0.254 Uiso 1 1 calc R . .
C31 C -0.0405(6) 0.6869(6) 0.2206(6) 0.089(2) Uani 1 1 d . . .
H31A H -0.0427 0.6096 0.2136 0.107 Uiso 1 1 calc R . .
H31B H -0.0291 0.6864 0.1532 0.107 Uiso 1 1 calc R . .
C32 C -0.1475(7) 0.7256(11) 0.2228(10) 0.144(4) Uani 1 1 d . . .
H32A H -0.1835 0.7469 0.1586 0.173 Uiso 1 1 calc R . .
H32B H -0.2015 0.6640 0.2107 0.173 Uiso 1 1 calc R . .
C33 C -0.1227(7) 0.8207(9) 0.3337(11) 0.130(3) Uani 1 1 d . . .
H33A H -0.1517 0.7996 0.3812 0.156 Uiso 1 1 calc R . .
H33B H -0.1590 0.8827 0.3222 0.156 Uiso 1 1 calc R . .
C34 C 0.0033(6) 0.8567(6) 0.3937(6) 0.0801(18) Uani 1 1 d . . .
H34A H 0.0266 0.9270 0.3925 0.096 Uiso 1 1 calc R . .
H34B H 0.0309 0.8705 0.4765 0.096 Uiso 1 1 calc R . .
C1S C 0.0354(11) 0.5806(10) 0.4845(10) 0.156(4) Uiso 1 1 d D . .
H1SA H -0.0220 0.6300 0.4841 0.188 Uiso 1 1 calc R . .
H1SB H 0.1021 0.6203 0.4869 0.188 Uiso 1 1 calc R . .
C2S C 0.0704(7) 0.5732(7) 0.5892(7) 0.097(2) Uiso 1 1 d D . .
H2SA H 0.0907 0.6521 0.6516 0.117 Uiso 1 1 calc R . .
H2SB H 0.1429 0.5450 0.5994 0.117 Uiso 1 1 calc R . .
C3S C 0.0090(10) 0.5130(8) 0.6193(10) 0.138(3) Uiso 1 1 d D . .
H3SA H 0.0592 0.4973 0.6839 0.166 Uiso 1 1 calc R . .
H3SB H -0.0507 0.5518 0.6402 0.166 Uiso 1 1 calc R . .

loop_
_atom_site_aniso_label
_atom_site_aniso_U_11
_atom_site_aniso_U_22
_atom_site_aniso_U_33
_atom_site_aniso_U_23
_atom_site_aniso_U_13
_atom_site_aniso_U_12
Bi1 0.03102(7) 0.02636(7) 0.02566(8) 0.01147(5) 0.01351(5) 0.00488(5)
Cl1 0.0597(6) 0.0647(7) 0.0609(7) 0.0420(6) 0.0226(6) 0.0260(6)
Cl2 0.0563(6) 0.0579(6) 0.0396(5) 0.0148(5) 0.0308(5) 0.0115(5)
O1 0.0298(11) 0.0235(11) 0.0313(12) 0.0115(9) 0.0179(10) 0.0070(9)
O2 0.0368(12) 0.0295(12) 0.0303(12) 0.0134(10) 0.0164(10) 0.0030(10)
O3 0.071(2) 0.083(3) 0.0478(19) 0.0341(19) 0.0220(17) 0.0025(19)
O4 0.135(4) 0.058(2) 0.080(3) 0.041(2) 0.078(3) 0.050(2)
O5 0.063(2) 0.066(2) 0.056(2) 0.0218(17) 0.0289(17) 0.0066(17)
Li1 0.065(5) 0.055(4) 0.050(4) 0.028(4) 0.028(4) 0.015(4)
C1 0.0283(15) 0.0293(16) 0.0275(16) 0.0128(13) 0.0129(13) 0.0067(12)
C2 0.0368(17) 0.0230(16) 0.0341(18) 0.0102(14) 0.0170(15) 0.0089(13)
C3 0.0303(16) 0.0327(17) 0.0328(18) 0.0112(15) 0.0163(14) 0.0118(13)
C4 0.0269(15) 0.0341(18) 0.0324(18) 0.0093(14) 0.0158(14) 0.0047(13)
C5 0.0283(15) 0.0259(15) 0.0249(16) 0.0080(13) 0.0128(13) 0.0047(12)
C6 0.0295(15) 0.0262(16) 0.0253(16) 0.0108(13) 0.0161(13) 0.0079(12)
C7 0.0327(17) 0.0356(19) 0.044(2) 0.0101(17) 0.0184(16) 0.0126(14)
C8 0.052(2) 0.039(2) 0.074(3) 0.021(2) 0.035(2) 0.0220(18)
C9 0.044(2) 0.057(3) 0.055(3) 0.016(2) 0.013(2) 0.023(2)
C10 0.048(2) 0.048(2) 0.054(3) 0.011(2) 0.033(2) 0.0132(18)
C11 0.0338(16) 0.0286(17) 0.0393(19) 0.0128(15) 0.0231(15) 0.0056(13)
C12 0.0317(16) 0.0216(15) 0.0395(19) 0.0099(14) 0.0219(14) 0.0027(12)
C13 0.0282(15) 0.0297(17) 0.0388(19) 0.0105(15) 0.0145(14) 0.0047(13)
C14 0.0331(16) 0.0275(17) 0.0337(18) 0.0067(14) 0.0139(14) 0.0004(13)
C15 0.0348(17) 0.0259(16) 0.0366(19) 0.0080(14) 0.0206(15) 0.0047(13)
C16 0.0308(16) 0.0223(15) 0.0369(18) 0.0110(14) 0.0172(14) 0.0013(12)
C17 0.0311(15) 0.0224(15) 0.0349(17) 0.0141(13) 0.0183(14) 0.0034(12)
C18 0.0386(19) 0.042(2) 0.0318(19) 0.0041(17) 0.0092(16) 0.0049(16)
C19 0.064(3) 0.117(5) 0.044(3) 0.012(3) 0.006(2) 0.039(3)
C20 0.075(3) 0.048(3) 0.046(3) 0.000(2) 0.006(2) -0.004(2)
C21 0.077(4) 0.100(5) 0.040(3) 0.027(3) 0.015(3) -0.008(3)
C22 0.0322(16) 0.0270(16) 0.046(2) 0.0192(15) 0.0205(15) 0.0101(13)
C23 0.073(3) 0.101(5) 0.067(4) 0.051(3) 0.040(3) 0.029(3)
C24 0.121(6) 0.106(5) 0.052(3) 0.031(4) 0.035(4) 0.012(4)
C25 0.122(6) 0.106(6) 0.056(4) 0.014(4) 0.029(4) -0.017(5)
C26 0.097(5) 0.073(4) 0.066(4) 0.032(3) 0.019(3) -0.007(3)
C27 0.088(4) 0.055(3) 0.120(5) 0.047(3) 0.065(4) 0.026(3)
C28 0.125(6) 0.060(4) 0.171(8) 0.056(5) 0.102(6) 0.038(4)
C29 0.297(15) 0.163(9) 0.124(8) 0.076(7) 0.143(10) 0.167(10)
C30 0.47(2) 0.178(10) 0.209(12) 0.163(10) 0.283(15) 0.239(14)
C31 0.084(4) 0.087(5) 0.069(4) 0.022(3) 0.019(3) -0.012(4)
C32 0.061(4) 0.199(11) 0.133(9) 0.058(8) 0.021(5) -0.001(6)
C33 0.087(5) 0.135(8) 0.172(10) 0.065(8) 0.064(6) 0.039(5)
C34 0.092(4) 0.094(5) 0.065(4) 0.032(3) 0.047(3) 0.038(4)

loop_
_atom_type_symbol
_atom_type_description
_atom_type_scat_dispersion_real
_atom_type_scat_dispersion_imag
_atom_type_scat_source
C C 0.0033 0.0016 'International Tables Vol C Tables 4.2.6.8 and 6.1.1.4'
H H 0.0000 0.0000 'International Tables Vol C Tables 4.2.6.8 and 6.1.1.4'
O O 0.0106 0.0060 'International Tables Vol C Tables 4.2.6.8 and 6.1.1.4'
Bi Bi -4.1077 10.2566 'International Tables Vol C Tables 4.2.6.8 and 6.1.1.4'
Cl Cl 0.1484 0.1585 'International Tables Vol C Tables 4.2.6.8 and 6.1.1.4'
Li Li -0.0003 0.0001 'International Tables Vol C Tables 4.2.6.8 and 6.1.1.4'

loop_
_geom_angle_atom_site_label_1
_geom_angle_atom_site_label_2
_geom_angle_atom_site_label_3
_geom_angle
_geom_angle_site_symmetry_1
_geom_angle_site_symmetry_3
_geom_angle_publ_flag
O2 Bi1 O1 84.30(9) 2_575 2_575 ?
O2 Bi1 O1 81.68(8) 2_575 . ?
O1 Bi1 O1 65.83(9) 2_575 . ?
O2 Bi1 Cl2 87.35(7) 2_575 . ?
O1 Bi1 Cl2 93.09(6) 2_575 . ?
O1 Bi1 Cl2 156.99(6) . . ?
O2 Bi1 Cl1 89.90(7) 2_575 . ?
O1 Bi1 Cl1 158.67(7) 2_575 . ?
O1 Bi1 Cl1 93.05(6) . . ?
Cl2 Bi1 Cl1 107.17(4) . . ?
Li1 Cl1 Bi1 126.0(2) . . ?
C6 O1 Bi1 122.8(2) . 2_575 ?
C6 O1 Bi1 123.0(2) . . ?
Bi1 O1 Bi1 114.17(9) 2_575 . ?
C17 O2 Bi1 117.17(19) . 2_575 ?
C26 O3 C23 109.4(4) . . ?
C26 O3 Li1 122.7(4) . . ?
C23 O3 Li1 127.8(4) . . ?
C27 O4 C30 107.0(5) . . ?
C27 O4 Li1 127.2(4) . . ?
C30 O4 Li1 125.7(5) . . ?
C31 O5 C34 109.3(5) . . ?
C31 O5 Li1 123.8(5) . . ?
C34 O5 Li1 116.9(4) . . ?
O5 Li1 O4 108.1(4) . . ?
O5 Li1 O3 108.4(4) . . ?
O4 Li1 O3 115.3(5) . . ?
O5 Li1 Cl1 114.5(4) . . ?
O4 Li1 Cl1 103.4(4) . . ?
O3 Li1 Cl1 107.3(4) . . ?
C2 C1 C6 118.5(3) . . ?
C2 C1 C22 120.0(3) . 2_575 ?
C6 C1 C22 121.4(3) . 2_575 ?
C1 C2 C3 122.5(3) . . ?
C2 C3 C4 116.9(3) . . ?
C2 C3 C7 123.3(3) . . ?
C4 C3 C7 119.7(3) . . ?
C5 C4 C3 122.9(3) . . ?
C4 C5 C6 117.9(3) . . ?
C4 C5 C11 121.2(3) . . ?
C6 C5 C11 120.6(3) . . ?
O1 C6 C1 119.7(3) . . ?
O1 C6 C5 119.1(3) . . ?
C1 C6 C5 121.2(3) . . ?
C10 C7 C8 108.4(4) . . ?
C10 C7 C3 109.7(3) . . ?
C8 C7 C3 111.9(3) . . ?
C10 C7 C9 108.6(4) . . ?
C8 C7 C9 108.2(4) . . ?
C3 C7 C9 109.9(3) . . ?
C12 C11 C5 118.4(3) . . ?
C13 C12 C17 118.5(3) . . ?
C13 C12 C11 120.3(3) . . ?
C17 C12 C11 121.2(3) . . ?
C12 C13 C14 122.7(3) . . ?
C15 C14 C13 117.0(3) . . ?
C15 C14 C18 120.4(3) . . ?
C13 C14 C18 122.6(3) . . ?
C16 C15 C14 122.7(3) . . ?
C15 C16 C17 118.5(3) . . ?
C15 C16 C22 120.7(3) . . ?
C17 C16 C22 120.8(3) . . ?
O2 C17 C16 119.6(3) . . ?
O2 C17 C12 119.8(3) . . ?
C16 C17 C12 120.5(3) . . ?
C19 C18 C21 107.2(5) . . ?
C19 C18 C20 108.8(4) . . ?
C21 C18 C20 108.7(5) . . ?
C19 C18 C14 112.2(4) . . ?
C21 C18 C14 110.2(3) . . ?
C20 C18 C14 109.6(4) . . ?
C16 C22 C1 118.6(3) . 2_575 ?
O3 C23 C24 105.9(5) . . ?
C25 C24 C23 107.1(5) . . ?
C24 C25 C26 106.9(6) . . ?
O3 C26 C25 108.6(6) . . ?
O4 C27 C28 106.6(5) . . ?
C29 C28 C27 103.9(6) . . ?
C30 C29 C28 106.4(7) . . ?
C29 C30 O4 111.1(8) . . ?
O5 C31 C32 106.3(7) . . ?
C33 C32 C31 109.2(7) . . ?
C32 C33 C34 106.7(7) . . ?
O5 C34 C33 106.6(6) . . ?
C3S C1S C2S 120.6(11) 2_566 . ?
C1S C2S C3S 127.4(9) . . ?
C1S C3S C2S 97.8(10) 2_566 . ?

loop_
_geom_bond_atom_site_label_1
_geom_bond_atom_site_label_2
_geom_bond_distance
_geom_bond_site_symmetry_2
_geom_bond_publ_flag
Bi1 O2 2.125(2) 2_575 ?
Bi1 O1 2.245(2) 2_575 ?
Bi1 O1 2.364(2) . ?
Bi1 Cl2 2.6106(10) . ?
Bi1 Cl1 2.7847(11) . ?
Cl1 Li1 2.328(8) . ?
O1 C6 1.352(4) . ?
O1 Bi1 2.245(2) 2_575 ?
O2 C17 1.359(4) . ?
O2 Bi1 2.125(2) 2_575 ?
O3 C26 1.417(7) . ?
O3 C23 1.436(6) . ?
O3 Li1 1.940(9) . ?
O4 C27 1.398(6) . ?
O4 C30 1.410(8) . ?
O4 Li1 1.918(9) . ?
O5 C31 1.426(7) . ?
O5 C34 1.437(7) . ?
O5 Li1 1.913(9) . ?
C1 C2 1.386(5) . ?
C1 C6 1.391(5) . ?
C1 C22 1.531(4) 2_575 ?
C2 C3 1.389(5) . ?
C3 C4 1.401(5) . ?
C3 C7 1.535(5) . ?
C4 C5 1.377(5) . ?
C5 C6 1.403(4) . ?
C5 C11 1.523(5) . ?
C7 C10 1.518(6) . ?
C7 C8 1.531(6) . ?
C7 C9 1.538(6) . ?
C11 C12 1.518(5) . ?
C12 C13 1.394(5) . ?
C12 C17 1.409(5) . ?
C13 C14 1.399(5) . ?
C14 C15 1.399(5) . ?
C14 C18 1.535(5) . ?
C15 C16 1.395(5) . ?
C16 C17 1.407(5) . ?
C16 C22 1.508(5) . ?
C18 C19 1.524(7) . ?
C18 C21 1.526(7) . ?
C18 C20 1.526(6) . ?
C22 C1 1.531(4) 2_575 ?
C23 C24 1.487(9) . ?
C24 C25 1.450(10) . ?
C25 C26 1.457(9) . ?
C27 C28 1.474(9) . ?
C28 C29 1.455(12) . ?
C29 C30 1.354(11) . ?
C31 C32 1.463(11) . ?
C32 C33 1.414(13) . ?
C33 C34 1.470(10) . ?
C1S C3S 1.331(10) 2_566 ?
C1S C2S 1.374(11) . ?
C2S C3S 1.384(9) . ?
C3S C1S 1.331(10) 2_566 ?
